data_1555083
loop_
_publ_author_name
'Jung, Da Jung'
'Jeon, Hyun Ji'
'Lee, Joo Hyun'
'Lee, Sang-gi'

_publ_section_title
;
 Cu(I)/Rh(II)-Catalyzed Tandem Convergent Multicomponent Reaction for the
 Regio- and Stereocontrolled Synthesis of \g-Oxo-\b-amino Esters.
;
_journal_issue 14
_journal_name_full 'Organic letters'
_journal_page_first 3498
_journal_page_last 3501
_journal_paper_doi 10.1021/acs.orglett.5b01587
_journal_volume 17
_journal_year 2015
_chemical_formula_sum 'C19 H21 N O4 S'
_chemical_formula_weight 359.43
_chemical_name_common SKL-20150324
_space_group_crystal_system monoclinic
_space_group_IT_number 14
_space_group_name_Hall '-P 2yn'
_space_group_name_H-M_alt 'P 1 21/n 1'
_atom_sites_solution_hydrogens geom
_cell_angle_alpha 90
_cell_angle_beta 95.9683(11)
_cell_angle_gamma 90
_cell_formula_units_Z 4
_cell_length_a 8.2569(2)
_cell_length_b 11.0688(2)
_cell_length_c 20.1396(4)
_cell_measurement_reflns_used 9864
_cell_measurement_temperature 296.(2)
_cell_measurement_theta_max 25.9972
_cell_measurement_theta_min 2.7427
_cell_volume 1830.66(7)
_computing_cell_refinement 'SAINT V8.34A (Bruker AXS Inc., 2013)'
_computing_data_collection 'Bruker Instrument Service v2013.12.0.0'
_computing_data_reduction 'SAINT V8.34A (Bruker AXS Inc., 2013)'
_computing_structure_refinement 'SHELXL-2013 (Sheldrick, 2013)'
_diffrn_ambient_temperature 296.(2)
_diffrn_detector_area_resol_mean 8.3333
_diffrn_measured_fraction_theta_full 1.000
_diffrn_measured_fraction_theta_max 1.000
_diffrn_measurement_device_type 'Bruker APEX-II CCD'
_diffrn_measurement_method '\f and \w scans'
_diffrn_radiation_wavelength 0.71073
_diffrn_reflns_av_R_equivalents 0.0407
_diffrn_reflns_av_unetI/netI 0.0194
_diffrn_reflns_limit_h_max 11
_diffrn_reflns_limit_h_min -11
_diffrn_reflns_limit_k_max 14
_diffrn_reflns_limit_k_min -14
_diffrn_reflns_limit_l_max 26
_diffrn_reflns_limit_l_min -26
_diffrn_reflns_number 59140
_diffrn_reflns_theta_full 28.32
_diffrn_reflns_theta_max 28.32
_diffrn_reflns_theta_min 2.03
_exptl_absorpt_coefficient_mu 0.200
_exptl_absorpt_correction_T_max 0.98
_exptl_absorpt_correction_T_min 0.92
_exptl_absorpt_correction_type multi-scan
_exptl_absorpt_process_details 'SADABS V2012/1 (Bruker AXS Inc.)'
_exptl_crystal_colour colourless
_exptl_crystal_density_diffrn 1.304
_exptl_crystal_density_method 'not measured'
_exptl_crystal_description block
_exptl_crystal_F_000 760
_exptl_crystal_size_max 0.400
_exptl_crystal_size_mid 0.320
_exptl_crystal_size_min 0.100
_refine_diff_density_max 0.329
_refine_diff_density_min -0.369
_refine_ls_extinction_method none
_refine_ls_goodness_of_fit_ref 1.037
_refine_ls_hydrogen_treatment constr
_refine_ls_matrix_type full
_refine_ls_number_parameters 228
_refine_ls_number_reflns 4560
_refine_ls_number_restraints 0
_refine_ls_restrained_S_all 1.037
_refine_ls_R_factor_all 0.0636
_refine_ls_R_factor_gt 0.0461
_refine_ls_shift/su_max 0.000
_refine_ls_shift/su_mean 0.000
_refine_ls_structure_factor_coef Fsqd
_refine_ls_weighting_details 'w=1/[\s^2^(Fo^2^)+(0.0410P)^2^+0.8981P] where P=(Fo^2^+2Fc^2^)/3'
_refine_ls_weighting_scheme calc
_refine_ls_wR_factor_gt 0.1072
_refine_ls_wR_factor_ref 0.1168
_reflns_number_gt 3513
_reflns_number_total 4560
_reflns_threshold_expression 'I > 2\s(I)'
_cod_data_source_file ol5b01587_si_003.cif
_cod_data_source_block I
_cod_database_code 1555083

loop_
_space_group_symop_operation_xyz
'x, y, z'
'-x+1/2, y+1/2, -z+1/2'
'-x, -y, -z'
'x-1/2, -y-1/2, z-1/2'

loop_
_atom_site_type_symbol
_atom_site_label
_atom_site_fract_x
_atom_site_fract_y
_atom_site_fract_z
_atom_site_U_iso_or_equiv
_atom_site_adp_type
_atom_site_calc_flag
_atom_site_refinement_flags_adp
_atom_site_refinement_flags_posn
_atom_site_occupancy
C C1 1.0234(3) 0.1976(2) 0.05434(13) 0.0695(7) Uani d . . 1
H H1 0.9139 0.2172 0.0543 0.083 Uiso calc U R 1
C C2 1.0761(4) 0.1392(3) -0.00012(14) 0.0862(9) Uani d . . 1
H H2 1.0023 0.12 -0.0366 0.103 Uiso calc U R 1
C C3 1.2383(5) 0.1092(3) -0.00033(15) 0.0931(9) Uani d . . 1
H H3 1.2742 0.0706 -0.0371 0.112 Uiso calc U R 1
C C4 1.3467(4) 0.1369(3) 0.05410(15) 0.0867(8) Uani d . . 1
H H4 1.4558 0.1159 0.0543 0.104 Uiso calc U R 1
C C5 1.2945(3) 0.1954(2) 0.10828(12) 0.0654(6) Uani d . . 1
H H5 1.3688 0.2139 0.1448 0.078 Uiso calc U R 1
C C6 1.1322(2) 0.22719(18) 0.10900(11) 0.0534(5) Uani d . . 1
C C7 1.0692(2) 0.29041(16) 0.16693(11) 0.0512(5) Uani d . . 1
H H7 0.975 0.3398 0.1505 0.061 Uiso calc U R 1
C C8 1.2609(2) 0.31626(17) 0.25765(12) 0.0533(5) Uani d . . 1
C C9 1.1811(2) 0.19693(15) 0.26941(10) 0.0437(4) Uani d . . 1
H H9 1.2467 0.1332 0.2515 0.052 Uiso calc U R 1
C C10 1.0215(2) 0.20734(15) 0.22351(9) 0.0418(4) Uani d . . 1
H H10 0.9412 0.2495 0.2477 0.05 Uiso calc U R 1
C C11 1.1720(2) 0.17064(18) 0.34286(10) 0.0540(5) Uani d . . 1
H H11A 1.1161 0.0943 0.3466 0.065 Uiso calc U R 1
H H11B 1.282 0.1609 0.3643 0.065 Uiso calc U R 1
C C12 1.0868(3) 0.2655(2) 0.38073(13) 0.0763(7) Uani d . . 1
H H12A 1.1407 0.3418 0.3775 0.115 Uiso calc U R 1
H H12B 1.0901 0.2423 0.4268 0.115 Uiso calc U R 1
H H12C 0.9755 0.2726 0.3619 0.115 Uiso calc U R 1
C C13 0.75256(19) 0.03920(14) 0.29356(9) 0.0398(4) Uani d . . 1
C C14 0.8325(2) -0.05700(15) 0.32650(10) 0.0438(4) Uani d . . 1
H H14 0.8883 -0.1129 0.303 0.053 Uiso calc U R 1
C C15 0.8287(2) -0.06932(17) 0.39440(10) 0.0494(4) Uani d . . 1
H H15 0.8827 -0.1338 0.4165 0.059 Uiso calc U R 1
C C16 0.7457(2) 0.01270(19) 0.43037(10) 0.0530(5) Uani d . . 1
C C17 0.6646(3) 0.1068(2) 0.39610(12) 0.0642(6) Uani d . . 1
H H17 0.6065 0.1616 0.4194 0.077 Uiso calc U R 1
C C18 0.6679(2) 0.12139(18) 0.32821(12) 0.0560(5) Uani d . . 1
H H18 0.6138 0.1858 0.3061 0.067 Uiso calc U R 1
C C19 0.7440(3) -0.0008(3) 0.50476(12) 0.0817(8) Uani d . . 1
H H19A 0.7265 0.0768 0.5241 0.122 Uiso calc U R 1
H H19B 0.8465 -0.0329 0.5237 0.122 Uiso calc U R 1
H H19C 0.658 -0.0547 0.5138 0.122 Uiso calc U R 1
N N1 0.95342(17) 0.09183(12) 0.20021(8) 0.0422(3) Uani d . . 1
H H1A 1.0143 0.0411 0.1821 0.051 Uiso calc U R 1
O O1 1.19387(17) 0.36834(11) 0.20103(8) 0.0598(4) Uani d . . 1
O O2 1.37069(18) 0.36403(14) 0.29183(9) 0.0728(5) Uani d . . 1
O O3 0.66695(16) 0.15700(13) 0.18518(8) 0.0620(4) Uani d . . 1
O O4 0.74156(17) -0.05856(12) 0.17642(7) 0.0585(4) Uani d . . 1
S S1 0.76661(5) 0.05655(4) 0.20756(2) 0.04338(13) Uani d . . 1

loop_
_atom_site_aniso_label
_atom_site_aniso_U_11
_atom_site_aniso_U_22
_atom_site_aniso_U_33
_atom_site_aniso_U_12
_atom_site_aniso_U_13
_atom_site_aniso_U_23
C1 0.0658(14) 0.0681(14) 0.0715(16) -0.0184(11) -0.0074(12) 0.0258(12)
C2 0.111(2) 0.0771(17) 0.0665(17) -0.0333(17) -0.0093(16) 0.0190(14)
C3 0.124(3) 0.085(2) 0.0747(19) -0.0173(19) 0.0277(18) 0.0040(15)
C4 0.0807(18) 0.097(2) 0.086(2) 0.0010(16) 0.0254(16) 0.0073(16)
C5 0.0529(12) 0.0759(15) 0.0676(14) -0.0025(11) 0.0074(10) 0.0114(12)
C6 0.0480(10) 0.0474(10) 0.0637(12) -0.0090(8) 0.0006(9) 0.0233(9)
C7 0.0376(9) 0.0382(9) 0.0760(14) -0.0018(7) -0.0018(9) 0.0202(9)
C8 0.0370(9) 0.0400(9) 0.0827(15) -0.0045(8) 0.0048(9) 0.0035(9)
C9 0.0329(8) 0.0329(8) 0.0639(12) -0.0019(7) -0.0014(8) 0.0040(8)
C10 0.0321(8) 0.0323(8) 0.0604(11) -0.0023(6) 0.0014(7) 0.0072(7)
C11 0.0463(10) 0.0497(11) 0.0636(13) -0.0036(8) -0.0051(9) 0.0040(9)
C12 0.0689(15) 0.0840(17) 0.0754(16) 0.0086(13) 0.0039(12) -0.0098(14)
C13 0.0289(8) 0.0309(8) 0.0595(11) -0.0050(6) 0.0034(7) 0.0003(7)
C14 0.0408(9) 0.0337(8) 0.0581(11) 0.0021(7) 0.0106(8) 0.0021(8)
C15 0.0454(10) 0.0437(10) 0.0591(12) 0.0000(8) 0.0050(8) 0.0048(9)
C16 0.0469(10) 0.0569(11) 0.0553(11) -0.0108(9) 0.0059(9) -0.0117(9)
C17 0.0620(13) 0.0563(12) 0.0760(15) 0.0082(10) 0.0157(11) -0.0188(11)
C18 0.0466(10) 0.0418(10) 0.0793(15) 0.0097(8) 0.0057(10) -0.0033(10)
C19 0.0873(18) 0.100(2) 0.0578(14) -0.0051(16) 0.0099(13) -0.0152(14)
N1 0.0367(7) 0.0327(7) 0.0573(9) -0.0039(6) 0.0058(6) 0.0028(6)
O1 0.0531(8) 0.0362(7) 0.0893(11) -0.0115(6) 0.0026(7) 0.0144(7)
O2 0.0528(9) 0.0568(9) 0.1060(13) -0.0225(7) -0.0048(8) -0.0024(9)
O3 0.0418(7) 0.0552(8) 0.0845(11) 0.0030(6) -0.0143(7) 0.0197(7)
O4 0.0615(9) 0.0500(8) 0.0616(9) -0.0198(7) -0.0046(7) -0.0063(7)
S1 0.0342(2) 0.0361(2) 0.0575(3) -0.00676(16) -0.00593(18) 0.00595(19)

loop_
_atom_type_symbol
_atom_type_description
_atom_type_scat_dispersion_real
_atom_type_scat_dispersion_imag
_atom_type_scat_source
C C 0.0033 0.0016 'International Tables Vol C Tables 4.2.6.8 and 6.1.1.4'
H H 0.0000 0.0000 'International Tables Vol C Tables 4.2.6.8 and 6.1.1.4'
N N 0.0061 0.0033 'International Tables Vol C Tables 4.2.6.8 and 6.1.1.4'
O O 0.0106 0.0060 'International Tables Vol C Tables 4.2.6.8 and 6.1.1.4'
S S 0.1246 0.1234 'International Tables Vol C Tables 4.2.6.8 and 6.1.1.4'

loop_
_geom_angle_atom_site_label_1
_geom_angle_atom_site_label_2
_geom_angle_atom_site_label_3
_geom_angle
C2 C1 C6 120.6(2)
C3 C2 C1 120.1(3)
C4 C3 C2 119.7(3)
C3 C4 C5 120.4(3)
C4 C5 C6 120.7(2)
C1 C6 C5 118.6(2)
C1 C6 C7 118.7(2)
C5 C6 C7 122.68(19)
O1 C7 C6 110.97(15)
O1 C7 C10 103.06(15)
C6 C7 C10 115.55(15)
O2 C8 O1 121.11(18)
O2 C8 C9 127.7(2)
O1 C8 C9 111.16(16)
C8 C9 C11 112.86(16)
C8 C9 C10 101.66(14)
C11 C9 C10 118.39(15)
N1 C10 C9 114.06(13)
N1 C10 C7 113.85(16)
C9 C10 C7 102.70(13)
C12 C11 C9 115.53(18)
C18 C13 C14 120.37(18)
C18 C13 S1 120.99(15)
C14 C13 S1 118.61(13)
C15 C14 C13 119.51(17)
C14 C15 C16 121.16(18)
C17 C16 C15 118.18(19)
C17 C16 C19 121.1(2)
C15 C16 C19 120.7(2)
C18 C17 C16 121.60(19)
C17 C18 C13 119.17(19)
C10 N1 S1 121.63(12)
C8 O1 C7 110.73(13)
O4 S1 O3 120.30(9)
O4 S1 N1 105.81(8)
O3 S1 N1 107.92(8)
O4 S1 C13 108.31(8)
O3 S1 C13 107.52(9)
N1 S1 C13 106.18(8)

loop_
_geom_bond_atom_site_label_1
_geom_bond_atom_site_label_2
_geom_bond_distance
C1 C2 1.382(4)
C1 C6 1.386(3)
C2 C3 1.380(4)
C3 C4 1.375(4)
C4 C5 1.376(4)
C5 C6 1.387(3)
C6 C7 1.499(3)
C7 O1 1.459(2)
C7 C10 1.547(2)
C8 O2 1.202(2)
C8 O1 1.345(3)
C8 C9 1.506(2)
C9 C11 1.517(3)
C9 C10 1.533(2)
C10 N1 1.455(2)
C11 C12 1.514(3)
C13 C18 1.380(3)
C13 C14 1.385(2)
C13 S1 1.7583(19)
C14 C15 1.378(3)
C15 C16 1.386(3)
C16 C17 1.384(3)
C16 C19 1.507(3)
C17 C18 1.380(3)
N1 S1 1.6128(14)
O3 S1 1.4281(13)
O4 S1 1.4257(14)
